data_7109978
loop_
_publ_author_name
'Kano, Naokazu'
'Yanaizumi, Kazuhide'
'Meng, Xiangtai'
'Havare, Nizam'
'Kawashima, Takayuki'

_publ_section_title
;
 Synthesis of a phosphine imide bearing a hydrosilane moiety, and its
 water-driven reduction to a phosphine
;
_journal_coden_ASTM CHCOFS
_journal_issue 88
_journal_name_full 'Chemical Communications (Cambridge, United Kingdom)'
_journal_page_first 10373
_journal_page_last 10375
_journal_paper_doi 10.1039/c3cc43955k
_journal_volume 49
_journal_year 2013
_chemical_formula_moiety 'C34 H34 N P Si'
_chemical_formula_sum 'C34 H34 N P Si'
_chemical_formula_weight 515.68
_space_group_IT_number 9
_symmetry_cell_setting monoclinic
_symmetry_space_group_name_Hall 'C -2yc'
_symmetry_space_group_name_H-M 'C 1 c 1'
_atom_sites_solution_hydrogens geom
_atom_sites_solution_primary direct
_atom_sites_solution_secondary difmap
_audit_creation_method SHELXL-97
_cell_angle_alpha 90.00
_cell_angle_beta 112.6137(19)
_cell_angle_gamma 90.00
_cell_formula_units_Z 4
_cell_length_a 17.002(9)
_cell_length_b 8.839(5)
_cell_length_c 20.361(12)
_cell_measurement_reflns_used 4684
_cell_measurement_temperature 120(2)
_cell_measurement_theta_max 27.4835
_cell_measurement_theta_min 3.0402
_cell_volume 2825(3)
_computing_cell_refinement 'CrystalClear (Rigaku Corp., 2000)'
_computing_data_collection 'CrystalClear (Rigaku Corp., 2000)'
_computing_data_reduction 'CrystalClear (Rigaku Corp., 2000)'
_computing_structure_refinement 'SHELXL-97 (Sheldrick, 1997)'
_computing_structure_solution 'SHELXS-97 (Sheldrick, 1990)'
_diffrn_ambient_temperature 120(2)
_diffrn_detector_area_resol_mean 14.5666
_diffrn_measured_fraction_theta_full 0.996
_diffrn_measured_fraction_theta_max 0.996
_diffrn_measurement_details
;
scan:
Number of images: 600
Slice: -70.0000 - 110.0000
Image width: 0.3000
Exp time: 21.0000
Rotation axis: Omega
Omega: 0.0000
Chi: 45.0000
Phi: 0.0000
XTD: 45.0843
2theta: 19.6674
scan:
Number of images: 600
Slice: -70.0000 - 110.0000
Image width: 0.3000
Exp time: 21.0000
Rotation axis: Omega
Omega: 0.0000
Chi: 45.0000
Phi: 90.0000
XTD: 45.0843
2theta: 19.6674

;
_diffrn_measurement_device
;
Mercury CCD (2x2 bin mode)
;
_diffrn_measurement_device_details
;
AFC8: Eulerian 3-circle
;
_diffrn_measurement_method dtprofit.ref
_diffrn_orient_matrix_type d*Trek
_diffrn_orient_matrix_UB_11 0.0599
_diffrn_orient_matrix_UB_12 0.0094
_diffrn_orient_matrix_UB_13 -0.0196
_diffrn_orient_matrix_UB_21 -0.0234
_diffrn_orient_matrix_UB_22 0.1090
_diffrn_orient_matrix_UB_23 -0.0191
_diffrn_orient_matrix_UB_31 0.0326
_diffrn_orient_matrix_UB_32 0.0140
_diffrn_orient_matrix_UB_33 0.0397
_diffrn_radiation_detector CCD
_diffrn_radiation_monochromator graphite
_diffrn_radiation_source 'fine-focus sealed tube'
_diffrn_radiation_type MoK\a
_diffrn_radiation_wavelength 0.71070
_diffrn_reflns_av_R_equivalents 0.0389
_diffrn_reflns_av_sigmaI/netI 0.1234
_diffrn_reflns_limit_h_max 20
_diffrn_reflns_limit_h_min -14
_diffrn_reflns_limit_k_max 10
_diffrn_reflns_limit_k_min -9
_diffrn_reflns_limit_l_max 24
_diffrn_reflns_limit_l_min -24
_diffrn_reflns_number 8803
_diffrn_reflns_reduction_process 'Lp corrections applied'
_diffrn_reflns_theta_full 25.00
_diffrn_reflns_theta_max 25.00
_diffrn_reflns_theta_min 3.04
_diffrn_source_current 40.0000
_diffrn_source_power 2.0000
_diffrn_source_voltage 50.0000
_exptl_absorpt_coefficient_mu 0.163
_exptl_absorpt_correction_T_max 0.9839
_exptl_absorpt_correction_T_min 0.9527
_exptl_absorpt_correction_type multi-scan
_exptl_absorpt_process_details
;
Jacobson R (1988) Private communication
;
_exptl_crystal_colour Colorless
_exptl_crystal_density_diffrn 1.213
_exptl_crystal_density_method 'not measured'
_exptl_crystal_description Block
_exptl_crystal_F_000 1096
_exptl_crystal_size_max 0.30
_exptl_crystal_size_mid 0.20
_exptl_crystal_size_min 0.10
_refine_diff_density_max 0.310
_refine_diff_density_min -0.199
_refine_diff_density_rms 0.045
_refine_ls_abs_structure_details 'Flack H D (1983), Acta Cryst. A39, 876-881'
_refine_ls_abs_structure_Flack 0.00(6)
_refine_ls_extinction_method none
_refine_ls_goodness_of_fit_ref 0.790
_refine_ls_hydrogen_treatment riding
_refine_ls_matrix_type full
_refine_ls_number_parameters 340
_refine_ls_number_reflns 4518
_refine_ls_number_restraints 2
_refine_ls_restrained_S_all 0.790
_refine_ls_R_factor_all 0.0529
_refine_ls_R_factor_gt 0.0402
_refine_ls_shift/su_max 0.003
_refine_ls_shift/su_mean 0.001
_refine_ls_structure_factor_coef Fsqd
_refine_ls_weighting_details 'calc w=1/[\s^2^(Fo^2^)+(0.0000P)^2^+(-0.9400P)] where P=(Fo^2^+2Fc^2^)/3'
_refine_ls_weighting_scheme calc
_refine_ls_wR_factor_gt 0.0354
_refine_ls_wR_factor_ref 0.0390
_reflns_number_gt 3520
_reflns_number_total 4518
_reflns_threshold_expression >2sigma(I)
_cod_data_source_file c3cc43955k.txt
_cod_data_source_block sihph2
_cod_original_sg_symbol_H-M 'C c'
_cod_database_code 7109978

loop_
_symmetry_equiv_pos_as_xyz
'x, y, z'
'x, -y, z+1/2'
'x+1/2, y+1/2, z'
'x+1/2, -y+1/2, z+1/2'

loop_
_atom_site_label
_atom_site_type_symbol
_atom_site_fract_x
_atom_site_fract_y
_atom_site_fract_z
_atom_site_U_iso_or_equiv
_atom_site_adp_type
_atom_site_occupancy
_atom_site_symmetry_multiplicity
_atom_site_calc_flag
_atom_site_refinement_flags
Si1 Si 0.62836(4) 0.61507(9) 0.21508(4) 0.02069(19) Uani 1 1 d .
H1 H 0.5790(14) 0.659(2) 0.2550(13) 0.025 Uiso 1 1 d .
C1 C 0.72422(16) 0.4919(3) 0.26560(15) 0.0183(7) Uani 1 1 d .
C2 C 0.73072(16) 0.3557(3) 0.23427(15) 0.0234(7) Uani 1 1 d .
H2 H 0.6854 0.3266 0.1915 0.028 Uiso 1 1 calc R
C3 C 0.80066(17) 0.2599(3) 0.26273(16) 0.0244(7) Uani 1 1 d .
H3 H 0.8027 0.1683 0.2390 0.029 Uiso 1 1 calc R
C4 C 0.86641(17) 0.2975(3) 0.32471(16) 0.0291(8) Uani 1 1 d .
H4 H 0.9141 0.2321 0.3448 0.035 Uiso 1 1 calc R
C5 C 0.86237(16) 0.4331(3) 0.35788(16) 0.0251(7) Uani 1 1 d .
H5 H 0.9076 0.4599 0.4011 0.030 Uiso 1 1 calc R
C6 C 0.79305(17) 0.5304(3) 0.32879(15) 0.0202(7) Uani 1 1 d .
P1 P 0.79569(5) 0.70490(8) 0.37668(4) 0.01887(17) Uani 1 1 d .
N1 N 0.71198(13) 0.7926(2) 0.33351(12) 0.0195(6) Uani 1 1 d .
C7 C 0.81499(16) 0.6493(3) 0.46830(15) 0.0210(7) Uani 1 1 d .
C8 C 0.77398(17) 0.5211(3) 0.47864(16) 0.0253(7) Uani 1 1 d .
H6 H 0.7434 0.4579 0.4393 0.030 Uiso 1 1 calc R
C9 C 0.77729(17) 0.4845(3) 0.54602(18) 0.0298(8) Uani 1 1 d .
H7 H 0.7489 0.3970 0.5529 0.036 Uiso 1 1 calc R
C10 C 0.82283(18) 0.5779(4) 0.60370(17) 0.0343(9) Uani 1 1 d .
H8 H 0.8251 0.5540 0.6499 0.041 Uiso 1 1 calc R
C11 C 0.86419(18) 0.7040(3) 0.59373(17) 0.0311(8) Uani 1 1 d .
H9 H 0.8954 0.7665 0.6331 0.037 Uiso 1 1 calc R
C12 C 0.86042(16) 0.7404(3) 0.52585(16) 0.0241(7) Uani 1 1 d .
H10 H 0.8890 0.8277 0.5191 0.029 Uiso 1 1 calc R
C13 C 0.89560(16) 0.7903(3) 0.38153(15) 0.0179(7) Uani 1 1 d .
C14 C 0.97675(16) 0.7450(3) 0.42871(15) 0.0223(7) Uani 1 1 d .
H11 H 0.9822 0.6746 0.4655 0.027 Uiso 1 1 calc R
C15 C 1.04879(17) 0.8024(3) 0.42181(16) 0.0260(8) Uani 1 1 d .
H12 H 1.1036 0.7726 0.4545 0.031 Uiso 1 1 calc R
C16 C 1.04169(17) 0.9036(3) 0.36731(17) 0.0292(8) Uani 1 1 d .
H13 H 1.0913 0.9401 0.3617 0.035 Uiso 1 1 calc R
C17 C 0.96247(16) 0.9501(3) 0.32187(15) 0.0243(7) Uani 1 1 d .
H14 H 0.9573 1.0212 0.2854 0.029 Uiso 1 1 calc R
C18 C 0.89005(16) 0.8940(3) 0.32878(14) 0.0207(7) Uani 1 1 d .
H15 H 0.8356 0.9270 0.2968 0.025 Uiso 1 1 calc R
C19 C 0.67191(18) 0.9157(3) 0.35777(17) 0.0260(8) Uani 1 1 d .
C20 C 0.73683(16) 1.0321(3) 0.40526(16) 0.0295(8) Uani 1 1 d .
H16 H 0.7714 1.0709 0.3800 0.044 Uiso 1 1 calc R
H17 H 0.7739 0.9831 0.4495 0.044 Uiso 1 1 calc R
H18 H 0.7063 1.1159 0.4163 0.044 Uiso 1 1 calc R
C21 C 0.61009(17) 1.0001(3) 0.29162(16) 0.0352(9) Uani 1 1 d .
H19 H 0.5631 0.9327 0.2644 0.053 Uiso 1 1 calc R
H20 H 0.6406 1.0316 0.2617 0.053 Uiso 1 1 calc R
H21 H 0.5874 1.0895 0.3068 0.053 Uiso 1 1 calc R
C22 C 0.62058(16) 0.8515(3) 0.39900(15) 0.0348(9) Uani 1 1 d .
H22 H 0.6594 0.8031 0.4428 0.052 Uiso 1 1 calc R
H23 H 0.5797 0.7767 0.3695 0.052 Uiso 1 1 calc R
H24 H 0.5899 0.9338 0.4111 0.052 Uiso 1 1 calc R
C23 C 0.55630(17) 0.4866(3) 0.14137(16) 0.0215(7) Uani 1 1 d .
C24 C 0.54921(18) 0.4936(3) 0.07124(16) 0.0281(8) Uani 1 1 d .
H25 H 0.5829 0.5650 0.0587 0.034 Uiso 1 1 calc R
C25 C 0.49429(18) 0.3994(3) 0.01850(17) 0.0361(8) Uani 1 1 d .
H26 H 0.4904 0.4082 -0.0292 0.043 Uiso 1 1 calc R
C26 C 0.44569(19) 0.2935(4) 0.03572(18) 0.0342(8) Uani 1 1 d .
H27 H 0.4076 0.2300 -0.0001 0.041 Uiso 1 1 calc R
C27 C 0.45283(19) 0.2806(4) 0.1055(2) 0.0390(10) Uani 1 1 d .
H28 H 0.4205 0.2063 0.1178 0.047 Uiso 1 1 calc R
C28 C 0.50748(16) 0.3764(3) 0.15798(17) 0.0336(8) Uani 1 1 d .
H29 H 0.5116 0.3666 0.2056 0.040 Uiso 1 1 calc R
C29 C 0.65656(16) 0.7745(3) 0.16708(15) 0.0180(7) Uani 1 1 d .
C30 C 0.73856(16) 0.7895(3) 0.16714(15) 0.0211(7) Uani 1 1 d .
H30 H 0.7812 0.7184 0.1928 0.025 Uiso 1 1 calc R
C31 C 0.75909(18) 0.9057(3) 0.13064(16) 0.0279(8) Uani 1 1 d .
H31 H 0.8154 0.9144 0.1321 0.033 Uiso 1 1 calc R
C32 C 0.69745(18) 1.0085(3) 0.09222(16) 0.0267(8) Uani 1 1 d .
H32 H 0.7112 1.0878 0.0670 0.032 Uiso 1 1 calc R
C33 C 0.61559(17) 0.9955(3) 0.09059(16) 0.0303(8) Uani 1 1 d .
H33 H 0.5730 1.0664 0.0647 0.036 Uiso 1 1 calc R
C34 C 0.59627(18) 0.8778(3) 0.12714(17) 0.0269(7) Uani 1 1 d .
H34 H 0.5395 0.8681 0.1245 0.032 Uiso 1 1 calc R

loop_
_atom_site_aniso_label
_atom_site_aniso_U_11
_atom_site_aniso_U_22
_atom_site_aniso_U_33
_atom_site_aniso_U_23
_atom_site_aniso_U_13
_atom_site_aniso_U_12
Si1 0.0200(4) 0.0206(5) 0.0183(5) 0.0000(4) 0.0039(4) -0.0007(4)
C1 0.0222(16) 0.0160(16) 0.0158(16) 0.0009(12) 0.0063(13) -0.0037(13)
C2 0.0238(16) 0.0260(17) 0.0169(16) 0.0005(14) 0.0042(13) -0.0002(14)
C3 0.0333(18) 0.0183(17) 0.0227(17) -0.0022(14) 0.0119(15) 0.0005(14)
C4 0.0247(17) 0.0206(18) 0.036(2) 0.0075(15) 0.0049(15) 0.0090(15)
C5 0.0238(16) 0.0192(17) 0.0268(19) -0.0003(14) 0.0037(14) 0.0017(14)
C6 0.0227(16) 0.0168(16) 0.0197(17) 0.0027(13) 0.0066(14) -0.0013(13)
P1 0.0192(4) 0.0185(4) 0.0166(4) 0.0003(4) 0.0043(3) 0.0004(4)
N1 0.0190(13) 0.0179(14) 0.0206(14) -0.0010(11) 0.0064(11) 0.0019(11)
C7 0.0194(16) 0.0238(17) 0.0212(18) 0.0084(14) 0.0095(14) 0.0075(13)
C8 0.0200(16) 0.0286(19) 0.0257(19) 0.0060(15) 0.0070(14) 0.0046(14)
C9 0.0276(19) 0.032(2) 0.037(2) 0.0153(16) 0.0202(17) 0.0038(15)
C10 0.036(2) 0.048(2) 0.0237(19) 0.0150(17) 0.0170(16) 0.0168(17)
C11 0.0317(18) 0.039(2) 0.0220(19) -0.0014(16) 0.0101(15) 0.0086(16)
C12 0.0237(17) 0.0303(18) 0.0197(17) 0.0010(14) 0.0099(14) 0.0059(14)
C13 0.0209(16) 0.0157(16) 0.0155(16) -0.0026(13) 0.0050(13) -0.0022(13)
C14 0.0234(16) 0.0247(17) 0.0174(16) -0.0033(14) 0.0062(13) 0.0041(14)
C15 0.0190(17) 0.0303(19) 0.0271(19) -0.0068(15) 0.0071(15) -0.0017(14)
C16 0.0249(18) 0.0301(19) 0.039(2) -0.0096(16) 0.0192(17) -0.0068(14)
C17 0.0333(18) 0.0187(17) 0.0281(19) -0.0029(14) 0.0200(16) 0.0006(14)
C18 0.0234(17) 0.0147(16) 0.0214(17) 0.0000(13) 0.0057(14) -0.0009(13)
C19 0.0245(17) 0.0287(19) 0.026(2) -0.0018(15) 0.0108(15) 0.0051(15)
C20 0.0268(18) 0.030(2) 0.031(2) -0.0030(16) 0.0102(15) 0.0010(15)
C21 0.038(2) 0.029(2) 0.031(2) -0.0029(16) 0.0045(17) 0.0137(16)
C22 0.0316(18) 0.037(2) 0.039(2) -0.0042(17) 0.0168(17) 0.0027(16)
C23 0.0163(16) 0.0204(17) 0.0281(18) -0.0005(14) 0.0089(14) 0.0038(13)
C24 0.0310(18) 0.0226(18) 0.0243(19) 0.0056(14) 0.0035(15) -0.0015(14)
C25 0.047(2) 0.031(2) 0.0195(18) 0.0008(16) 0.0004(17) 0.0038(17)
C26 0.0233(18) 0.0299(19) 0.039(2) -0.0153(17) 0.0005(16) -0.0035(15)
C27 0.0326(19) 0.035(2) 0.058(3) -0.0226(19) 0.0273(19) -0.0145(16)
C28 0.0290(18) 0.043(2) 0.031(2) -0.0124(17) 0.0146(16) -0.0118(17)
C29 0.0191(16) 0.0207(17) 0.0142(16) -0.0036(13) 0.0062(12) -0.0002(13)
C30 0.0209(16) 0.0207(17) 0.0198(17) 0.0012(14) 0.0056(13) 0.0036(13)
C31 0.0276(17) 0.0320(19) 0.0265(19) 0.0024(15) 0.0132(15) -0.0022(15)
C32 0.0350(18) 0.0218(18) 0.0246(18) 0.0044(14) 0.0130(15) -0.0076(14)
C33 0.0306(18) 0.029(2) 0.026(2) 0.0072(15) 0.0049(16) 0.0060(15)
C34 0.0228(16) 0.0285(19) 0.0266(18) 0.0028(16) 0.0063(14) -0.0014(15)

loop_
_atom_type_symbol
_atom_type_description
_atom_type_scat_dispersion_real
_atom_type_scat_dispersion_imag
_atom_type_scat_source
C C 0.0033 0.0016 'International Tables Vol C Tables 4.2.6.8 and 6.1.1.4'
H H 0.0000 0.0000 'International Tables Vol C Tables 4.2.6.8 and 6.1.1.4'
N N 0.0061 0.0033 'International Tables Vol C Tables 4.2.6.8 and 6.1.1.4'
Si Si 0.0817 0.0704 'International Tables Vol C Tables 4.2.6.8 and 6.1.1.4'
P P 0.1023 0.0942 'International Tables Vol C Tables 4.2.6.8 and 6.1.1.4'

loop_
_geom_angle_atom_site_label_1
_geom_angle_atom_site_label_2
_geom_angle_atom_site_label_3
_geom_angle
C29 Si1 C1 111.97(12)
C29 Si1 C23 104.65(13)
C1 Si1 C23 104.05(12)
C29 Si1 H1 114.7(9)
C1 Si1 H1 114.6(9)
C23 Si1 H1 105.6(9)
C2 C1 C6 116.4(2)
C2 C1 Si1 116.9(2)
C6 C1 Si1 126.5(2)
C1 C2 C3 122.9(3)
C1 C2 H2 118.5
C3 C2 H2 118.5
C4 C3 C2 120.1(3)
C4 C3 H3 120.0
C2 C3 H3 120.0
C3 C4 C5 118.8(3)
C3 C4 H4 120.6
C5 C4 H4 120.6
C4 C5 C6 121.1(3)
C4 C5 H5 119.4
C6 C5 H5 119.4
C5 C6 C1 120.6(3)
C5 C6 P1 117.0(2)
C1 C6 P1 122.4(2)
N1 P1 C6 106.89(13)
N1 P1 C13 116.92(13)
C6 P1 C13 102.16(12)
N1 P1 C7 118.28(13)
C6 P1 C7 106.06(14)
C13 P1 C7 104.89(13)
C19 N1 P1 128.3(2)
C12 C7 C8 119.7(3)
C12 C7 P1 121.9(2)
C8 C7 P1 118.0(2)
C7 C8 C9 120.5(3)
C7 C8 H6 119.7
C9 C8 H6 119.7
C8 C9 C10 119.4(3)
C8 C9 H7 120.3
C10 C9 H7 120.3
C11 C10 C9 120.2(3)
C11 C10 H8 119.9
C9 C10 H8 119.9
C10 C11 C12 120.1(3)
C10 C11 H9 119.9
C12 C11 H9 119.9
C7 C12 C11 120.1(3)
C7 C12 H10 120.0
C11 C12 H10 120.0
C18 C13 C14 118.4(2)
C18 C13 P1 116.5(2)
C14 C13 P1 124.6(2)
C15 C14 C13 120.1(3)
C15 C14 H11 119.9
C13 C14 H11 119.9
C14 C15 C16 120.5(3)
C14 C15 H12 119.7
C16 C15 H12 119.7
C17 C16 C15 119.4(3)
C17 C16 H13 120.3
C15 C16 H13 120.3
C16 C17 C18 120.4(3)
C16 C17 H14 119.8
C18 C17 H14 119.8
C17 C18 C13 121.1(3)
C17 C18 H15 119.4
C13 C18 H15 119.4
N1 C19 C22 110.2(2)
N1 C19 C21 108.2(2)
C22 C19 C21 108.4(2)
N1 C19 C20 113.1(2)
C22 C19 C20 108.9(3)
C21 C19 C20 107.9(2)
C19 C20 H16 109.5
C19 C20 H17 109.5
H16 C20 H17 109.5
C19 C20 H18 109.5
H16 C20 H18 109.5
H17 C20 H18 109.5
C19 C21 H19 109.5
C19 C21 H20 109.5
H19 C21 H20 109.5
C19 C21 H21 109.5
H19 C21 H21 109.5
H20 C21 H21 109.5
C19 C22 H22 109.5
C19 C22 H23 109.5
H22 C22 H23 109.5
C19 C22 H24 109.5
H22 C22 H24 109.5
H23 C22 H24 109.5
C24 C23 C28 117.0(3)
C24 C23 Si1 124.0(2)
C28 C23 Si1 119.0(2)
C23 C24 C25 122.2(3)
C23 C24 H25 118.9
C25 C24 H25 118.9
C26 C25 C24 119.9(3)
C26 C25 H26 120.1
C24 C25 H26 120.1
C25 C26 C27 119.5(3)
C25 C26 H27 120.3
C27 C26 H27 120.3
C26 C27 C28 120.3(3)
C26 C27 H28 119.8
C28 C27 H28 119.8
C27 C28 C23 121.1(3)
C27 C28 H29 119.5
C23 C28 H29 119.5
C34 C29 C30 116.9(3)
C34 C29 Si1 121.5(2)
C30 C29 Si1 121.6(2)
C31 C30 C29 121.6(3)
C31 C30 H30 119.2
C29 C30 H30 119.2
C32 C31 C30 119.9(3)
C32 C31 H31 120.1
C30 C31 H31 120.1
C31 C32 C33 119.7(3)
C31 C32 H32 120.1
C33 C32 H32 120.1
C32 C33 C34 119.5(3)
C32 C33 H33 120.3
C34 C33 H33 120.3
C29 C34 C33 122.4(3)
C29 C34 H34 118.8
C33 C34 H34 118.8

loop_
_geom_bond_atom_site_label_1
_geom_bond_atom_site_label_2
_geom_bond_distance
Si1 C29 1.880(3)
Si1 C1 1.900(3)
Si1 C23 1.905(3)
Si1 H1 1.43(2)
C1 C2 1.386(3)
C1 C6 1.408(3)
C2 C3 1.392(3)
C2 H2 0.9500
C3 C4 1.367(4)
C3 H3 0.9500
C4 C5 1.390(4)
C4 H4 0.9500
C5 C6 1.394(3)
C5 H5 0.9500
C6 P1 1.816(3)
P1 N1 1.561(2)
P1 C13 1.827(3)
P1 C7 1.833(3)
N1 C19 1.466(3)
C7 C12 1.386(4)
C7 C8 1.388(3)
C8 C9 1.389(4)
C8 H6 0.9500
C9 C10 1.400(4)
C9 H7 0.9500
C10 C11 1.374(4)
C10 H8 0.9500
C11 C12 1.396(4)
C11 H9 0.9500
C12 H10 0.9500
C13 C18 1.387(4)
C13 C14 1.403(3)
C14 C15 1.382(4)
C14 H11 0.9500
C15 C16 1.394(4)
C15 H12 0.9500
C16 C17 1.371(4)
C16 H13 0.9500
C17 C18 1.384(3)
C17 H14 0.9500
C18 H15 0.9500
C19 C22 1.533(4)
C19 C21 1.545(4)
C19 C20 1.546(4)
C20 H16 0.9800
C20 H17 0.9800
C20 H18 0.9800
C21 H19 0.9800
C21 H20 0.9800
C21 H21 0.9800
C22 H22 0.9800
C22 H23 0.9800
C22 H24 0.9800
C23 C24 1.387(4)
C23 C28 1.403(4)
C24 C25 1.395(4)
C24 H25 0.9500
C25 C26 1.380(4)
C25 H26 0.9500
C26 C27 1.383(5)
C26 H27 0.9500
C27 C28 1.400(4)
C27 H28 0.9500
C28 H29 0.9500
C29 C34 1.380(4)
C29 C30 1.400(3)
C30 C31 1.389(3)
C30 H30 0.9500
C31 C32 1.380(4)
C31 H31 0.9500
C32 C33 1.384(4)
C32 H32 0.9500
C33 C34 1.390(4)
C33 H33 0.9500
C34 H34 0.9500

loop_
_geom_torsion_atom_site_label_1
_geom_torsion_atom_site_label_2
_geom_torsion_atom_site_label_3
_geom_torsion_atom_site_label_4
_geom_torsion
C29 Si1 C1 C2 -101.2(2)
C23 Si1 C1 C2 11.2(3)
C29 Si1 C1 C6 73.1(3)
C23 Si1 C1 C6 -174.5(3)
C6 C1 C2 C3 0.2(4)
Si1 C1 C2 C3 175.1(2)
C1 C2 C3 C4 0.9(4)
C2 C3 C4 C5 -0.8(4)
C3 C4 C5 C6 -0.3(5)
C4 C5 C6 C1 1.4(4)
C4 C5 C6 P1 -179.4(2)
C2 C1 C6 C5 -1.3(4)
Si1 C1 C6 C5 -175.6(2)
C2 C1 C6 P1 179.6(2)
Si1 C1 C6 P1 5.3(4)
C5 C6 P1 N1 179.9(2)
C1 C6 P1 N1 -1.0(3)
C5 C6 P1 C13 56.5(2)
C1 C6 P1 C13 -124.3(2)
C5 C6 P1 C7 -53.1(2)
C1 C6 P1 C7 126.1(2)
C6 P1 N1 C19 161.5(2)
C13 P1 N1 C19 -84.9(3)
C7 P1 N1 C19 42.0(3)
N1 P1 C7 C12 -92.2(3)
C6 P1 C7 C12 148.0(2)
C13 P1 C7 C12 40.3(3)
N1 P1 C7 C8 80.1(2)
C6 P1 C7 C8 -39.8(2)
C13 P1 C7 C8 -147.5(2)
C12 C7 C8 C9 0.8(4)
P1 C7 C8 C9 -171.6(2)
C7 C8 C9 C10 -0.3(4)
C8 C9 C10 C11 -0.4(4)
C9 C10 C11 C12 0.5(5)
C8 C7 C12 C11 -0.6(4)
P1 C7 C12 C11 171.5(2)
C10 C11 C12 C7 -0.1(4)
N1 P1 C13 C18 -21.6(3)
C6 P1 C13 C18 94.7(2)
C7 P1 C13 C18 -154.8(2)
N1 P1 C13 C14 166.6(2)
C6 P1 C13 C14 -77.1(3)
C7 P1 C13 C14 33.4(3)
C18 C13 C14 C15 -0.5(4)
P1 C13 C14 C15 171.1(2)
C13 C14 C15 C16 -1.1(4)
C14 C15 C16 C17 2.2(5)
C15 C16 C17 C18 -1.7(4)
C16 C17 C18 C13 0.1(4)
C14 C13 C18 C17 1.0(4)
P1 C13 C18 C17 -171.3(2)
P1 N1 C19 C22 -80.7(3)
P1 N1 C19 C21 160.8(2)
P1 N1 C19 C20 41.4(4)
C29 Si1 C23 C24 15.9(3)
C1 Si1 C23 C24 -101.8(3)
C29 Si1 C23 C28 -164.8(2)
C1 Si1 C23 C28 77.6(2)
C28 C23 C24 C25 2.0(5)
Si1 C23 C24 C25 -178.6(2)
C23 C24 C25 C26 -0.9(5)
C24 C25 C26 C27 -0.8(5)
C25 C26 C27 C28 1.4(5)
C26 C27 C28 C23 -0.3(5)
C24 C23 C28 C27 -1.4(4)
Si1 C23 C28 C27 179.2(2)
C1 Si1 C29 C34 -179.9(2)
C23 Si1 C29 C34 68.0(3)
C1 Si1 C29 C30 3.5(3)
C23 Si1 C29 C30 -108.6(2)
C34 C29 C30 C31 2.0(4)
Si1 C29 C30 C31 178.8(2)
C29 C30 C31 C32 -1.0(5)
C30 C31 C32 C33 0.3(5)
C31 C32 C33 C34 -0.7(5)
C30 C29 C34 C33 -2.5(4)
Si1 C29 C34 C33 -179.2(2)
C32 C33 C34 C29 1.8(5)

loop_
_cod_changelog_entry_id
_cod_changelog_entry_author
_cod_changelog_entry_date
_cod_changelog_entry_text
1 'Vaitkus, Antanas' 2022-05-09T01:00:00+03:00 'Updated bibliographic information.'
2 'Vaitkus, Antanas' 2022-05-09T01:05:00+03:00
;
 Replaced the '(J\(B' sequence with a backslash symbol ('\')
 in multiple data values.
;
